data_2016246
loop_
_publ_author_name
'Ana Mar\'ia Atria'
'Mar\'ia Teresa Garland'
'Ricardo Baggio'

_publ_section_title
;
 Three isomorphous Ln complexes:
 {[Ln~2~(bt)~6~(bno)(H~2~O)~4~]&#x00B7;bno}~<i>n~</i> (bt is
 but-2-enoate and bno is 4,4'-bipyridyl <i>N</i>,<i>N</i>'-dioxide),
 with Ln = Nd, Er and Y
;
_journal_coeditor_code FA3117
_journal_issue 11
_journal_name_full 'Acta Crystallographica Section C'
_journal_page_first m490
_journal_page_last m493
_journal_paper_doi 10.1107/S0108270107045404
_journal_volume 63
_journal_year 2007
_chemical_formula_iupac '[Er2 (C4 H5 O2)6 (C10 H8 N2 O2) (H2 O)4], C10 H8 N2 O2'
_chemical_formula_moiety 'C34 H46 Er2 N2 O18, C10 H8 N2 O2'
_chemical_formula_sum 'C44 H54 Er2 N4 O20'
_chemical_formula_weight 1293.44
_chemical_name_systematic
;
catena-poly[[[di-\m-but-2-enoato-\k^3^O:O,O';\k^3^O,O':O'-bis[diaquadibut-2-\
enoato-\kO;\k^2^O,O'-erbium(III)]]-\m-4,4'-bipyridyl dioxide-\k^2^O:O']
4,4'-bipyridyl dioxide solvate]
;
_space_group_IT_number 2
_symmetry_cell_setting triclinic
_symmetry_space_group_name_Hall '-P 1'
_symmetry_space_group_name_H-M 'P -1'
_atom_sites_solution_hydrogens geom
_atom_sites_solution_primary direct
_atom_sites_solution_secondary difmap
_audit_creation_method SHELXL-97
_cell_angle_alpha 85.728(2)
_cell_angle_beta 71.1810(10)
_cell_angle_gamma 69.0990(10)
_cell_formula_units_Z 1
_cell_length_a 9.1731(9)
_cell_length_b 12.0358(12)
_cell_length_c 12.7221(13)
_cell_measurement_reflns_used 6237
_cell_measurement_temperature 298(2)
_cell_measurement_theta_max 25.05
_cell_measurement_theta_min 4.12
_cell_volume 1240.7(2)
_computing_cell_refinement 'SAINT-NT (Bruker, 2001)'
_computing_data_collection 'SMART-NT (Bruker, 2001)'
_computing_data_reduction 'SAINT-NT (Bruker, 2001)'
_computing_molecular_graphics 'SHELXTL-NT (Bruker, 2001)'
_computing_publication_material 'SHELXTL-NT (Bruker, 2001) and PLATON (Spek, 2003)'
_computing_structure_refinement 'SHELXL97 (Sheldrick, 1997)'
_computing_structure_solution 'SHELXS97 (Sheldrick, 1997)'
_diffrn_ambient_temperature 298(2)
_diffrn_measured_fraction_theta_full 0.995
_diffrn_measured_fraction_theta_max 0.903
_diffrn_measurement_device_type 'Bruker SMART CCD area-detector'
_diffrn_measurement_method 'phi and omega scans'
_diffrn_radiation_monochromator graphite
_diffrn_radiation_source 'fine-focus sealed tube'
_diffrn_radiation_type MoK\a
_diffrn_radiation_wavelength 0.71073
_diffrn_reflns_av_R_equivalents 0.0316
_diffrn_reflns_av_sigmaI/netI 0.0540
_diffrn_reflns_limit_h_max 11
_diffrn_reflns_limit_h_min -11
_diffrn_reflns_limit_k_max 15
_diffrn_reflns_limit_k_min -15
_diffrn_reflns_limit_l_max 16
_diffrn_reflns_limit_l_min -15
_diffrn_reflns_number 9217
_diffrn_reflns_theta_full 25.00
_diffrn_reflns_theta_max 27.98
_diffrn_reflns_theta_min 1.69
_diffrn_standards_number 0
_exptl_absorpt_coefficient_mu 3.439
_exptl_absorpt_correction_T_max 0.67
_exptl_absorpt_correction_T_min 0.56
_exptl_absorpt_correction_type multi-scan
_exptl_absorpt_process_details '(SADABS; Sheldrick, 2001)'
_exptl_crystal_colour colourless
_exptl_crystal_density_diffrn 1.731
_exptl_crystal_density_method 'not measured'
_exptl_crystal_description blocks
_exptl_crystal_F_000 642
_exptl_crystal_size_max 0.18
_exptl_crystal_size_mid 0.14
_exptl_crystal_size_min 0.12
_refine_diff_density_max 1.088
_refine_diff_density_min -1.606
_refine_ls_extinction_method none
_refine_ls_goodness_of_fit_ref 1.058
_refine_ls_hydrogen_treatment mixed
_refine_ls_matrix_type full
_refine_ls_number_parameters 331
_refine_ls_number_reflns 5394
_refine_ls_number_restraints 6
_refine_ls_restrained_S_all 1.057
_refine_ls_R_factor_all 0.0437
_refine_ls_R_factor_gt 0.0380
_refine_ls_shift/su_max 0.001
_refine_ls_shift/su_mean 0.000
_refine_ls_structure_factor_coef Fsqd
_refine_ls_weighting_details 'calc w=1/[\s^2^(Fo^2^)+(0.0492P)^2^] where P=(Fo^2^+2Fc^2^)/3'
_refine_ls_weighting_scheme calc
_refine_ls_wR_factor_gt 0.0907
_refine_ls_wR_factor_ref 0.0948
_reflns_number_gt 4772
_reflns_number_total 5394
_reflns_threshold_expression I>2\s(I)
_cod_data_source_file fa3117.cif
_cod_data_source_block II
_cod_original_sg_symbol_Hall '-P 1 '
_cod_original_sg_symbol_H-M 'P -1 '
_cod_database_code 2016246
_cod_database_fobs_code 2016246

loop_
_symmetry_equiv_pos_as_xyz
'x, y, z'
'-x, -y, -z'

loop_
_atom_site_type_symbol
_atom_site_label
_atom_site_fract_x
_atom_site_fract_y
_atom_site_fract_z
_atom_site_U_iso_or_equiv
_atom_site_adp_type
_atom_site_calc_flag
_atom_site_refinement_flags
_atom_site_occupancy
Er Er1 0.84952(2) 0.889230(18) 0.521512(16) 0.03019(9) Uani d . 1
O O11 0.7222(4) 1.0533(3) 0.4248(3) 0.0418(8) Uani d . 1
O O12 0.9138(4) 1.0965(4) 0.4560(3) 0.0468(9) Uani d . 1
C C11 0.8103(5) 1.1167(4) 0.4047(4) 0.0331(10) Uani d . 1
C C12 0.8064(10) 1.2089(6) 0.3260(6) 0.0685(19) Uani d D 1
H H12 0.8764 1.2505 0.3205 0.082 Uiso calc R 1
C C13 0.7188(11) 1.2385(8) 0.2646(7) 0.088(3) Uani d D 1
H H13 0.6493 1.1969 0.2682 0.106 Uiso calc R 1
C C14 0.7182(15) 1.3397(10) 0.1828(10) 0.140(5) Uani d . 1
H H14A 0.7706 1.3884 0.2010 0.210 Uiso calc R 1
H H14B 0.6067 1.3874 0.1883 0.210 Uiso calc R 1
H H14C 0.7768 1.3063 0.1084 0.210 Uiso calc R 1
O O21 1.0396(4) 0.8627(3) 0.3338(3) 0.0312(7) Uani d . 1
O O22 1.0650(4) 0.7024(3) 0.4287(3) 0.0408(8) Uani d . 1
C C21 1.1071(6) 0.7511(4) 0.3402(4) 0.0329(10) Uani d . 1
C C22 1.2422(7) 0.6788(5) 0.2444(5) 0.0475(13) Uani d D 1
H H22 1.2746 0.5964 0.2466 0.057 Uiso calc R 1
C C23 1.3179(8) 0.7237(6) 0.1576(5) 0.0575(16) Uani d D 1
H H23 1.2767 0.8060 0.1533 0.069 Uiso calc R 1
C C24 1.4652(10) 0.6560(8) 0.0638(6) 0.088(3) Uani d . 1
H H24A 1.5604 0.6692 0.0680 0.132 Uiso calc R 1
H H24B 1.4476 0.6827 -0.0056 0.132 Uiso calc R 1
H H24C 1.4821 0.5726 0.0687 0.132 Uiso calc R 1
O O31 0.8454(4) 0.7488(3) 0.6498(3) 0.0443(9) Uani d . 1
O O32 0.6091(6) 0.8020(5) 0.7890(4) 0.0757(14) Uani d . 1
C C31 0.7531(7) 0.7342(6) 0.7441(5) 0.0523(14) Uani d . 1
C C32 0.8237(9) 0.6288(7) 0.8056(6) 0.0683(19) Uani d D 1
H H32 0.7601 0.6238 0.8781 0.082 Uiso calc R 1
C C33 0.9626(9) 0.5452(6) 0.7685(6) 0.0633(18) Uani d D 1
H H33 1.0268 0.5525 0.6968 0.076 Uiso calc R 1
C C34 1.0345(12) 0.4370(8) 0.8262(8) 0.094(3) Uani d . 1
H H34A 0.9563 0.4354 0.8973 0.141 Uiso calc R 1
H H34B 1.1328 0.4389 0.8365 0.141 Uiso calc R 1
H H34C 1.0608 0.3670 0.7820 0.141 Uiso calc R 1
O O41 0.7417(4) 0.8064(3) 0.4151(3) 0.0370(8) Uani d . 1
N N41 0.6770(5) 0.7221(3) 0.4387(3) 0.0304(8) Uani d . 1
C C41 0.5455(6) 0.7335(4) 0.4091(4) 0.0398(12) Uani d . 1
H H41 0.5016 0.8000 0.3718 0.048 Uiso calc R 1
C C42 0.4749(6) 0.6481(5) 0.4332(5) 0.0419(12) Uani d . 1
H H42 0.3817 0.6587 0.4135 0.050 Uiso calc R 1
C C43 0.5390(6) 0.5457(4) 0.4864(4) 0.0316(10) Uani d . 1
C C44 0.6777(6) 0.5365(5) 0.5135(5) 0.0415(12) Uani d . 1
H H44 0.7261 0.4696 0.5487 0.050 Uiso calc R 1
C C45 0.7447(6) 0.6241(5) 0.4894(5) 0.0405(12) Uani d . 1
H H45 0.8378 0.6159 0.5083 0.049 Uiso calc R 1
O O51 0.5304(5) 0.8752(4) 0.1544(3) 0.0597(11) Uani d . 1
N N51 0.6594(5) 0.9064(4) 0.1121(4) 0.0445(11) Uani d . 1
C C51 0.7466(7) 0.9165(5) 0.1754(4) 0.0468(13) Uani d . 1
H H51 0.7155 0.8993 0.2501 0.056 Uiso calc R 1
C C52 0.8791(6) 0.9513(5) 0.1334(4) 0.0421(12) Uani d . 1
H H52 0.9371 0.9564 0.1797 0.051 Uiso calc R 1
C C53 0.9298(6) 0.9791(5) 0.0226(4) 0.0379(11) Uani d . 1
C C54 0.8420(7) 0.9625(6) -0.0418(4) 0.0516(15) Uani d . 1
H H54 0.8747 0.9757 -0.1174 0.062 Uiso calc R 1
C C55 0.7081(7) 0.9271(6) 0.0024(5) 0.0506(14) Uani d . 1
H H55 0.6513 0.9175 -0.0429 0.061 Uiso calc R 1
O O1W 0.5649(4) 0.9358(4) 0.6189(3) 0.0504(10) Uani d D 1
H H1WA 0.481(5) 0.939(5) 0.602(4) 0.060 Uiso d D 1
H H1WB 0.564(7) 0.894(5) 0.676(3) 0.060 Uiso d D 1
O O2W 0.7644(4) 1.0099(4) 0.6826(3) 0.0450(9) Uani d D 1
H H2WA 0.808(5) 1.061(4) 0.684(4) 0.054 Uiso d D 1
H H2WB 0.672(3) 1.034(4) 0.733(4) 0.054 Uiso d D 1

loop_
_atom_site_aniso_label
_atom_site_aniso_U_11
_atom_site_aniso_U_22
_atom_site_aniso_U_33
_atom_site_aniso_U_12
_atom_site_aniso_U_13
_atom_site_aniso_U_23
Er1 0.02365(12) 0.03802(14) 0.03297(13) -0.01541(9) -0.00872(9) -0.00060(9)
O11 0.0291(17) 0.0361(18) 0.064(2) -0.0171(15) -0.0134(17) 0.0003(17)
O12 0.0280(17) 0.071(3) 0.047(2) -0.0212(18) -0.0107(16) -0.0144(19)
C11 0.026(2) 0.037(3) 0.037(2) -0.013(2) -0.0079(19) -0.001(2)
C12 0.082(5) 0.059(4) 0.074(5) -0.026(4) -0.039(4) 0.016(4)
C13 0.087(6) 0.088(6) 0.108(7) -0.043(5) -0.045(5) 0.019(5)
C14 0.190(13) 0.127(9) 0.158(11) -0.075(9) -0.124(10) 0.094(9)
O21 0.0278(15) 0.0344(17) 0.0353(17) -0.0151(14) -0.0100(13) -0.0003(14)
O22 0.0382(18) 0.0393(19) 0.043(2) -0.0120(16) -0.0136(16) 0.0110(16)
C21 0.032(2) 0.036(3) 0.037(3) -0.017(2) -0.014(2) 0.001(2)
C22 0.044(3) 0.043(3) 0.049(3) -0.012(3) -0.009(3) -0.006(3)
C23 0.061(4) 0.059(4) 0.048(3) -0.025(3) -0.004(3) -0.012(3)
C24 0.083(5) 0.107(7) 0.054(4) -0.037(5) 0.015(4) -0.032(4)
O31 0.0415(19) 0.054(2) 0.0380(19) -0.0239(18) -0.0061(16) 0.0041(17)
O32 0.048(3) 0.098(4) 0.058(3) -0.017(3) 0.002(2) 0.015(3)
C31 0.052(3) 0.069(4) 0.039(3) -0.029(3) -0.010(3) 0.008(3)
C32 0.066(4) 0.080(5) 0.048(4) -0.028(4) -0.005(3) 0.022(3)
C33 0.070(5) 0.063(4) 0.059(4) -0.034(4) -0.012(3) 0.008(3)
C34 0.103(7) 0.078(6) 0.099(7) -0.029(5) -0.036(6) 0.025(5)
O41 0.0411(18) 0.0399(19) 0.0444(19) -0.0296(16) -0.0168(16) 0.0105(15)
N41 0.0316(19) 0.031(2) 0.036(2) -0.0176(17) -0.0121(17) 0.0009(17)
C41 0.040(3) 0.037(3) 0.056(3) -0.020(2) -0.028(2) 0.016(2)
C42 0.037(3) 0.045(3) 0.062(3) -0.026(2) -0.029(3) 0.017(3)
C43 0.031(2) 0.030(2) 0.042(3) -0.0150(19) -0.017(2) 0.002(2)
C44 0.038(3) 0.042(3) 0.057(3) -0.022(2) -0.025(2) 0.020(3)
C45 0.040(3) 0.044(3) 0.055(3) -0.025(2) -0.029(2) 0.014(2)
O51 0.047(2) 0.078(3) 0.057(3) -0.042(2) 0.0041(19) -0.009(2)
N51 0.036(2) 0.057(3) 0.038(2) -0.023(2) -0.0002(19) -0.004(2)
C51 0.046(3) 0.059(3) 0.034(3) -0.023(3) -0.007(2) 0.006(2)
C52 0.041(3) 0.061(3) 0.030(2) -0.023(3) -0.013(2) 0.008(2)
C53 0.034(2) 0.047(3) 0.029(2) -0.013(2) -0.006(2) 0.005(2)
C54 0.047(3) 0.088(4) 0.029(3) -0.035(3) -0.013(2) 0.012(3)
C55 0.043(3) 0.072(4) 0.039(3) -0.025(3) -0.011(2) 0.003(3)
O1W 0.0272(18) 0.076(3) 0.051(2) -0.0250(19) -0.0081(17) 0.001(2)
O2W 0.0389(19) 0.059(2) 0.042(2) -0.0330(18) 0.0029(16) -0.0139(17)

loop_
_atom_type_symbol
_atom_type_description
_atom_type_scat_dispersion_real
_atom_type_scat_dispersion_imag
_atom_type_scat_source
C C 0.0033 0.0016 'International Tables Vol C Tables 4.2.6.8 and 6.1.1.4'
H H 0.0000 0.0000 'International Tables Vol C Tables 4.2.6.8 and 6.1.1.4'
N N 0.0061 0.0033 'International Tables Vol C Tables 4.2.6.8 and 6.1.1.4'
O O 0.0106 0.0060 'International Tables Vol C Tables 4.2.6.8 and 6.1.1.4'
Er Er -0.2586 4.9576 'International Tables Vol C Tables 4.2.6.8 and 6.1.1.4'

loop_
_geom_angle_atom_site_label_1
_geom_angle_atom_site_label_2
_geom_angle_atom_site_label_3
_geom_angle_site_symmetry_1
_geom_angle_site_symmetry_3
_geom_angle
O31 Er1 O12 . 2_776 90.99(14)
O31 Er1 O2W . . 80.74(14)
O12 Er1 O2W 2_776 . 72.71(12)
O31 Er1 O41 . . 93.60(12)
O12 Er1 O41 2_776 . 146.49(12)
O2W Er1 O41 . . 140.78(12)
O31 Er1 O1W . . 76.40(14)
O12 Er1 O1W 2_776 . 140.39(13)
O2W Er1 O1W . . 68.29(13)
O41 Er1 O1W . . 72.64(13)
O31 Er1 O11 . . 153.43(13)
O12 Er1 O11 2_776 . 111.30(13)
O2W Er1 O11 . . 91.96(14)
O41 Er1 O11 . . 75.96(12)
O1W Er1 O11 . . 77.17(13)
O31 Er1 O21 . . 126.51(12)
O12 Er1 O21 2_776 . 76.16(11)
O2W Er1 O21 . . 138.72(11)
O41 Er1 O21 . . 74.49(11)
O1W Er1 O21 . . 140.89(12)
O11 Er1 O21 . . 74.80(11)
O31 Er1 O22 . . 73.67(12)
O12 Er1 O22 2_776 . 77.61(12)
O2W Er1 O22 . . 140.11(13)
O41 Er1 O22 . . 71.96(12)
O1W Er1 O22 . . 131.34(14)
O11 Er1 O22 . . 123.83(12)
O21 Er1 O22 . . 52.93(11)
O31 Er1 O12 . . 146.95(12)
O12 Er1 O12 2_776 . 62.99(15)
O2W Er1 O12 . . 72.53(12)
O41 Er1 O12 . . 119.39(11)
O1W Er1 O12 . . 109.96(13)
O11 Er1 O12 . . 48.72(10)
O21 Er1 O12 . . 69.46(10)
O22 Er1 O12 . . 116.13(11)
C11 O11 Er1 . . 105.4(3)
C11 O12 Er1 . 2_776 152.3(3)
C11 O12 Er1 . . 86.6(3)
Er1 O12 Er1 2_776 . 117.01(15)
O11 C11 O12 . . 117.6(5)
O11 C11 C12 . . 125.5(5)
O12 C11 C12 . . 116.9(5)
C13 C12 C11 . . 126.5(8)
C13 C12 H12 . . 116.7
C11 C12 H12 . . 116.7
C12 C13 C14 . . 124.1(9)
C12 C13 H13 . . 117.9
C14 C13 H13 . . 117.9
C13 C14 H14A . . 109.5
C13 C14 H14B . . 109.5
H14A C14 H14B . . 109.5
C13 C14 H14C . . 109.5
H14A C14 H14C . . 109.5
H14B C14 H14C . . 109.5
C21 O21 Er1 . . 94.0(3)
C21 O22 Er1 . . 92.8(3)
O22 C21 O21 . . 120.2(4)
C23 C22 C21 . . 123.8(6)
C23 C22 H22 . . 118.1
C21 C22 H22 . . 118.1
C22 C23 C24 . . 126.2(7)
C22 C23 H23 . . 116.9
C24 C23 H23 . . 116.9
C23 C24 H24A . . 109.5
C23 C24 H24B . . 109.5
H24A C24 H24B . . 109.5
C23 C24 H24C . . 109.5
H24A C24 H24C . . 109.5
H24B C24 H24C . . 109.5
C31 O31 Er1 . . 139.1(4)
O32 C31 O31 . . 124.5(6)
O32 C31 C32 . . 118.2(5)
O31 C31 C32 . . 117.3(5)
C33 C32 C31 . . 126.5(6)
C33 C32 H32 . . 116.8
C31 C32 H32 . . 116.8
C32 C33 C34 . . 127.8(7)
C32 C33 H33 . . 116.1
C34 C33 H33 . . 116.1
C33 C34 H34A . . 109.5
C33 C34 H34B . . 109.5
H34A C34 H34B . . 109.5
C33 C34 H34C . . 109.5
H34A C34 H34C . . 109.5
H34B C34 H34C . . 109.5
N41 O41 Er1 . . 130.0(3)
O41 N41 C41 . . 119.1(4)
O41 N41 C45 . . 120.7(4)
C41 N41 C45 . . 120.1(4)
N41 C41 C42 . . 120.5(4)
N41 C41 H41 . . 119.7
C42 C41 H41 . . 119.7
C41 C42 C43 . . 121.7(4)
C41 C42 H42 . . 119.2
C43 C42 H42 . . 119.2
C44 C43 C42 . . 115.8(4)
C44 C43 C43 . 2_666 122.7(5)
C42 C43 C43 . 2_666 121.5(5)
C45 C44 C43 . . 121.3(5)
C45 C44 H44 . . 119.4
C43 C44 H44 . . 119.4
N41 C45 C44 . . 120.6(4)
N41 C45 H45 . . 119.7
C44 C45 H45 . . 119.7
O51 N51 C51 . . 121.0(5)
O51 N51 C55 . . 119.8(5)
C51 N51 C55 . . 119.2(5)
N51 C51 C52 . . 121.9(5)
N51 C51 H51 . . 119.1
C52 C51 H51 . . 119.1
C51 C52 C53 . . 121.4(5)
C51 C52 H52 . . 119.3
C53 C52 H52 . . 119.3
C54 C53 C52 . . 115.4(5)
C54 C53 C53 . 2_775 122.9(5)
C52 C53 C53 . 2_775 121.6(6)
C55 C54 C53 . . 122.2(5)
C55 C54 H54 . . 118.9
C53 C54 H54 . . 118.9
N51 C55 C54 . . 119.9(5)
N51 C55 H55 . . 120.1
C54 C55 H55 . . 120.1
Er1 O1W H1WA . . 136(4)
Er1 O1W H1WB . . 104(4)
H1WA O1W H1WB . . 105(5)
Er1 O2W H2WA . . 120(3)
Er1 O2W H2WB . . 130(3)
H2WA O2W H2WB . . 105(5)

loop_
_geom_bond_atom_site_label_1
_geom_bond_atom_site_label_2
_geom_bond_site_symmetry_2
_geom_bond_distance
_geom_bond_publ_flag
Er1 O31 . 2.262(4) y
Er1 O12 2_776 2.344(3) y
Er1 O2W . 2.350(3) y
Er1 O41 . 2.361(3) y
Er1 O1W . 2.375(3) y
Er1 O11 . 2.387(4) y
Er1 O21 . 2.423(3) y
Er1 O22 . 2.465(3) y
Er1 O12 . 2.773(4) y
O11 C11 . 1.256(5) ?
O12 C11 . 1.265(6) ?
C11 C12 . 1.437(8) ?
C12 C13 . 1.241(9) ?
C12 H12 . 0.9300 ?
C13 C14 . 1.542(12) ?
C13 H13 . 0.9300 ?
C14 H14A . 0.9600 ?
C14 H14B . 0.9600 ?
C14 H14C . 0.9600 ?
O21 C21 . 1.271(6) ?
O22 C21 . 1.242(6) ?
C22 C23 . 1.295(7) ?
C22 H22 . 0.9300 ?
C23 C24 . 1.494(9) ?
C23 H23 . 0.9300 ?
C24 H24A . 0.9600 ?
C24 H24B . 0.9600 ?
C24 H24C . 0.9600 ?
O31 C31 . 1.268(6) ?
O32 C31 . 1.245(7) ?
C31 C32 . 1.494(9) ?
C32 C33 . 1.276(8) ?
C32 H32 . 0.9300 ?
C33 C34 . 1.492(11) ?
C33 H33 . 0.9300 ?
C34 H34A . 0.9600 ?
C34 H34B . 0.9600 ?
C34 H34C . 0.9600 ?
O41 N41 . 1.320(5) ?
N41 C41 . 1.335(6) ?
N41 C45 . 1.348(6) ?
C41 C42 . 1.367(7) ?
C41 H41 . 0.9300 ?
C42 C43 . 1.392(7) ?
C42 H42 . 0.9300 ?
C43 C44 . 1.389(7) ?
C43 C43 2_666 1.478(9) ?
C44 C45 . 1.369(7) ?
C44 H44 . 0.9300 ?
C45 H45 . 0.9300 ?
O51 N51 . 1.307(5) ?
N51 C51 . 1.343(7) ?
N51 C55 . 1.354(7) ?
C51 C52 . 1.359(7) ?
C51 H51 . 0.9300 ?
C52 C53 . 1.390(6) ?
C52 H52 . 0.9300 ?
C53 C54 . 1.388(7) ?
C53 C53 2_775 1.478(10) ?
C54 C55 . 1.378(8) ?
C54 H54 . 0.9300 ?
C55 H55 . 0.9300 ?
O1W H1WA . 0.85(5) ?
O1W H1WB . 0.85(5) ?
O2W H2WA . 0.85(5) ?
O2W H2WB . 0.85(5) ?

loop_
_geom_hbond_atom_site_label_D
_geom_hbond_atom_site_label_H
_geom_hbond_atom_site_label_A
_geom_hbond_site_symmetry_A
_geom_hbond_distance_DH
_geom_hbond_distance_HA
_geom_hbond_distance_DA
_geom_hbond_angle_DHA
O2W H2WA O21 2_776 0.85(5) 1.88(5) 2.703(4) 164(5)
O1W H1WB O32 . 0.85(5) 1.81(5) 2.650(6) 167(5)
O1W H1WA O11 2_676 0.85(5) 1.97(5) 2.819(5) 176(5)
O2W H2WB O51 2_676 0.85(5) 1.94(5) 2.769(5) 166(5)
